data_7702763
loop_
_publ_author_name
'Zhang, Qian-Feng'
'Song, Yinling'
'Wong, Wai-Yeung'
'Leung, Wa-Hung'
'Xin, Xinquan'

_publ_section_title
;
 Syntheses, molecular structures and optical nonlinearities of
 heteroselenometallic W--Se--Pd compounds containing bidentate phosphine
 ligands
;
_journal_issue 9
_journal_name_full 'Journal of the Chemical Society, Dalton Transactions'
_journal_page_first 1963
_journal_paper_doi 10.1039/b110583n
_journal_year 2002
_chemical_formula_sum 'C56 H58 N2 O2 P4 Pd4 Se8 W2'
_chemical_formula_weight 2340.04
_space_group_IT_number 14
_space_group_name_Hall '-P 2ybc'
_space_group_name_H-M_alt 'P 1 21/c 1'
_symmetry_cell_setting monoclinic
_symmetry_space_group_name_H-M 'P 1 21/c 1'
_atom_sites_solution_hydrogens geom
_atom_sites_solution_primary direct
_atom_sites_solution_secondary difmap
_audit_creation_method SHELXL-97
_cell_angle_alpha 90.00
_cell_angle_beta 98.7260(10)
_cell_angle_gamma 90.00
_cell_formula_units_Z 2
_cell_length_a 10.55250(10)
_cell_length_b 15.1794(2)
_cell_length_c 21.2565(2)
_cell_measurement_reflns_used 8192
_cell_measurement_temperature 293(2)
_cell_measurement_theta_max 28.44
_cell_measurement_theta_min 1.66
_cell_volume 3365.47(6)
_computing_cell_refinement 'SAINT (Siemens, 1996b)'
_computing_data_collection 'SMART (Siemens, 1996a)'
_computing_data_reduction SAINT
_computing_molecular_graphics SHELXTL
_computing_publication_material 'SHELXTL and PARST (Nardelli, 1995)'
_computing_structure_refinement SHELXTL
_computing_structure_solution 'SHELXTL (Sheldrick, 1997)'
_diffrn_ambient_temperature 293(2)
_diffrn_detector_area_resol_mean 8.33
_diffrn_measured_fraction_theta_full 0.988
_diffrn_measured_fraction_theta_max 0.988
_diffrn_measurement_device_type
;
Siemens SMART CCD area detector diffractometer
;
_diffrn_measurement_method '\w scan'
_diffrn_radiation_monochromator graphite
_diffrn_radiation_source 'fine-focus sealed tube'
_diffrn_radiation_type MoK\a
_diffrn_radiation_wavelength 0.71073
_diffrn_reflns_av_R_equivalents 0.0933
_diffrn_reflns_av_sigmaI/netI 0.1231
_diffrn_reflns_limit_h_max 12
_diffrn_reflns_limit_h_min -14
_diffrn_reflns_limit_k_max 19
_diffrn_reflns_limit_k_min -20
_diffrn_reflns_limit_l_max 28
_diffrn_reflns_limit_l_min -22
_diffrn_reflns_number 22144
_diffrn_reflns_theta_full 28.30
_diffrn_reflns_theta_max 28.30
_diffrn_reflns_theta_min 1.66
_exptl_absorpt_coefficient_mu 8.911
_exptl_absorpt_correction_T_max 0.524
_exptl_absorpt_correction_T_min 0.242
_exptl_absorpt_correction_type 'empirical using SADABS (Sheldrick, 1996)'
_exptl_crystal_colour black
_exptl_crystal_density_diffrn 2.309
_exptl_crystal_density_method 'not measured'
_exptl_crystal_description needle
_exptl_crystal_F_000 2176
_exptl_crystal_size_max 0.46
_exptl_crystal_size_mid 0.12
_exptl_crystal_size_min 0.08
_refine_diff_density_max 2.392
_refine_diff_density_min -1.738
_refine_diff_density_rms 0.294
_refine_ls_extinction_method none
_refine_ls_goodness_of_fit_ref 0.950
_refine_ls_hydrogen_treatment mixed
_refine_ls_matrix_type full
_refine_ls_number_parameters 352
_refine_ls_number_reflns 8263
_refine_ls_number_restraints 0
_refine_ls_restrained_S_all 0.950
_refine_ls_R_factor_all 0.1252
_refine_ls_R_factor_gt 0.0534
_refine_ls_shift/su_max 0.001
_refine_ls_shift/su_mean 0.000
_refine_ls_structure_factor_coef Fsqd
_refine_ls_weighting_details 'calc w=1/[\s^2^(Fo^2^)+(0.0421P)^2^+0.0000P] where P=(Fo^2^+2Fc^2^)/3'
_refine_ls_weighting_scheme calc
_refine_ls_wR_factor_gt 0.1029
_refine_ls_wR_factor_ref 0.1261
_reflns_number_gt 4569
_reflns_number_total 8263
_reflns_threshold_expression >2sigma(I)
_cod_data_source_file b110583n.txt
_cod_data_source_block W-Pd-Se-dppm_cluster
_cod_depositor_comments
;
The following automatic conversions were performed:

data item '_symmetry_cell_setting' value 'Monoclinic' was changed to
'monoclinic' in accordance with the
/home/saulius/struct/COD-crude-data/automatic-downloads/DataCite-retrospective/RSC/depositions/lib/dictionaries/cif_core.dic
dictionary named 'cif_core.dic' version 2.4.2 last updated on
2011-04-26.

Automatic conversion script
Id: cif_fix_values 6909 2019-04-08 15:41:33Z antanas 
;
_cod_original_sg_symbol_H-M 'P 21 /c'
_cod_database_code 7702763

loop_
_symmetry_equiv_pos_as_xyz
'x, y, z'
'-x, y+1/2, -z+1/2'
'-x, -y, -z'
'x, -y-1/2, z-1/2'

loop_
_atom_site_label
_atom_site_type_symbol
_atom_site_fract_x
_atom_site_fract_y
_atom_site_fract_z
_atom_site_U_iso_or_equiv
_atom_site_adp_type
_atom_site_occupancy
_atom_site_symmetry_multiplicity
_atom_site_calc_flag
_atom_site_refinement_flags
W1 W 0.03577(4) 0.78875(3) 0.054942(18) 0.03206(12) Uani 1 1 d .
Pd1 Pd -0.01995(7) 0.96108(5) 0.10744(3) 0.03023(18) Uani 1 1 d .
Pd2 Pd 0.11341(7) 0.89448(5) -0.04922(3) 0.03181(19) Uani 1 1 d .
Se1 Se -0.08532(9) 0.90664(7) -0.00202(4) 0.0332(2) Uani 1 1 d .
Se2 Se 0.09653(11) 0.83218(7) 0.16073(5) 0.0409(3) Uani 1 1 d .
Se3 Se 0.21922(11) 0.76556(7) 0.00742(5) 0.0433(3) Uani 1 1 d .
Se4 Se -0.08522(15) 0.66461(9) 0.05033(7) 0.0716(4) Uani 1 1 d .
P1 P 0.2485(3) 0.89754(19) -0.12285(12) 0.0378(6) Uani 1 1 d .
P2 P -0.0116(3) 1.03479(17) 0.20157(11) 0.0329(6) Uani 1 1 d .
C1 C 0.3514(10) 0.9921(7) -0.1294(5) 0.042(3) Uani 1 1 d .
C2 C 0.3767(11) 1.0548(9) -0.0806(6) 0.061(3) Uani 1 1 d .
H2A H 0.3334 1.0513 -0.0457 0.073 Uiso 1 1 calc R
C3 C 0.4633(14) 1.1208(11) -0.0834(8) 0.091(5) Uani 1 1 d .
H3A H 0.4795 1.1614 -0.0503 0.109 Uiso 1 1 calc R
C4 C 0.5265(13) 1.1272(10) -0.1348(8) 0.077(4) Uani 1 1 d .
H4A H 0.5862 1.1718 -0.1367 0.092 Uiso 1 1 calc R
C5 C 0.5014(12) 1.0682(9) -0.1827(6) 0.065(4) Uani 1 1 d .
H5A H 0.5433 1.0729 -0.2181 0.078 Uiso 1 1 calc R
C6 C 0.4154(11) 1.0021(9) -0.1798(5) 0.059(3) Uani 1 1 d .
H6A H 0.3998 0.9625 -0.2135 0.071 Uiso 1 1 calc R
C7 C 0.3629(13) 0.8067(8) -0.1219(5) 0.055(3) Uani 1 1 d .
C8 C 0.4804(13) 0.8134(10) -0.0845(8) 0.083(5) Uani 1 1 d .
H8A H 0.5017 0.8644 -0.0611 0.100 Uiso 1 1 calc R
C9 C 0.5697(17) 0.7431(15) -0.0813(11) 0.117(7) Uani 1 1 d .
H9A H 0.6509 0.7490 -0.0576 0.141 Uiso 1 1 calc R
C10 C 0.536(2) 0.6680(16) -0.1127(11) 0.129(10) Uani 1 1 d .
H10A H 0.5929 0.6210 -0.1086 0.155 Uiso 1 1 calc R
C11 C 0.421(2) 0.6586(12) -0.1503(8) 0.122(8) Uani 1 1 d .
H11A H 0.4018 0.6073 -0.1736 0.146 Uiso 1 1 calc R
C12 C 0.3297(17) 0.7293(10) -0.1535(6) 0.089(5) Uani 1 1 d .
H12A H 0.2483 0.7226 -0.1769 0.107 Uiso 1 1 calc R
C13 C -0.0258(10) 0.9640(6) 0.2704(4) 0.035(2) Uani 1 1 d .
C14 C 0.0720(16) 0.9579(10) 0.3206(6) 0.093(5) Uani 1 1 d .
H14A H 0.1477 0.9895 0.3212 0.111 Uiso 1 1 calc R
C15 C 0.052(2) 0.9006(12) 0.3723(7) 0.147(10) Uani 1 1 d .
H15A H 0.1128 0.8991 0.4090 0.176 Uiso 1 1 calc R
C16 C -0.057(2) 0.8475(9) 0.3677(7) 0.096(6) Uani 1 1 d .
H16A H -0.0666 0.8062 0.3990 0.116 Uiso 1 1 calc R
C17 C -0.1430(15) 0.8578(9) 0.3186(7) 0.076(4) Uani 1 1 d .
H17A H -0.2189 0.8263 0.3175 0.091 Uiso 1 1 calc R
C18 C -0.1328(12) 0.9094(9) 0.2692(6) 0.068(4) Uani 1 1 d .
H18A H -0.1968 0.9094 0.2339 0.081 Uiso 1 1 calc R
C19 C 0.1321(10) 1.0988(7) 0.2265(5) 0.039(2) Uani 1 1 d .
C20 C 0.2344(12) 1.0930(8) 0.1962(6) 0.059(3) Uani 1 1 d .
H20A H 0.2301 1.0570 0.1605 0.071 Uiso 1 1 calc R
C21 C 0.3477(13) 1.1400(10) 0.2167(7) 0.078(4) Uani 1 1 d .
H21A H 0.4187 1.1344 0.1959 0.094 Uiso 1 1 calc R
C22 C 0.3510(15) 1.1951(10) 0.2692(7) 0.082(5) Uani 1 1 d .
H22A H 0.4259 1.2258 0.2839 0.098 Uiso 1 1 calc R
C23 C 0.2459(14) 1.2055(10) 0.2999(7) 0.082(5) Uani 1 1 d .
H23A H 0.2476 1.2435 0.3343 0.099 Uiso 1 1 calc R
C24 C 0.1372(12) 1.1564(8) 0.2771(5) 0.056(3) Uani 1 1 d .
H24A H 0.0648 1.1627 0.2968 0.067 Uiso 1 1 calc R
C25 C -0.1480(9) 1.1127(6) 0.2008(5) 0.037(2) Uani 1 1 d .
H25A H -0.1971 1.0982 0.2344 0.044 Uiso 1 1 calc R
H25B H -0.1166 1.1726 0.2073 0.044 Uiso 1 1 calc R
N1 N 0.3361(13) 0.5642(8) 0.0846(6) 0.076(3) Uani 1 1 d .
O1 O 0.3337(11) 0.6177(9) 0.1828(5) 0.115(4) Uani 1 1 d .
C26 C 0.4680(18) 0.5901(13) 0.0844(11) 0.139(8) Uani 1 1 d .
H26A H 0.4946 0.5720 0.0452 0.208 Uiso 1 1 calc R
H26B H 0.5217 0.5624 0.1194 0.208 Uiso 1 1 calc R
H26C H 0.4753 0.6529 0.0885 0.208 Uiso 1 1 calc R
C27 C 0.269(2) 0.5244(10) 0.0274(9) 0.144(9) Uani 1 1 d .
H27A H 0.3264 0.5166 -0.0029 0.217 Uiso 1 1 calc R
H27B H 0.1992 0.5620 0.0096 0.217 Uiso 1 1 calc R
H27C H 0.2351 0.4682 0.0375 0.217 Uiso 1 1 calc R
C28 C 0.2822(17) 0.5839(11) 0.1360(9) 0.088(5) Uani 1 1 d .
H28B H 0.1961 0.5695 0.1346 0.105 Uiso 1 1 calc R

loop_
_atom_site_aniso_label
_atom_site_aniso_U_11
_atom_site_aniso_U_22
_atom_site_aniso_U_33
_atom_site_aniso_U_23
_atom_site_aniso_U_13
_atom_site_aniso_U_12
W1 0.0429(2) 0.0257(2) 0.0294(2) 0.00043(18) 0.01130(16) 0.0004(2)
Pd1 0.0385(4) 0.0274(4) 0.0263(4) 0.0007(3) 0.0097(3) 0.0056(4)
Pd2 0.0369(4) 0.0320(4) 0.0288(4) 0.0043(3) 0.0124(3) 0.0077(4)
Se1 0.0335(5) 0.0400(6) 0.0271(5) -0.0005(4) 0.0074(4) 0.0066(5)
Se2 0.0591(7) 0.0342(6) 0.0290(5) 0.0028(4) 0.0052(5) 0.0092(6)
Se3 0.0503(7) 0.0385(6) 0.0446(6) 0.0095(5) 0.0187(5) 0.0164(5)
Se4 0.0968(11) 0.0538(8) 0.0672(9) -0.0073(7) 0.0223(8) -0.0269(8)
P1 0.0395(15) 0.0423(16) 0.0348(14) 0.0067(12) 0.0165(12) 0.0113(14)
P2 0.0393(15) 0.0304(14) 0.0308(13) -0.0014(11) 0.0107(11) 0.0033(13)
C1 0.035(6) 0.050(7) 0.044(6) 0.008(5) 0.016(5) 0.011(5)
C2 0.051(8) 0.080(10) 0.056(7) -0.023(7) 0.020(6) -0.005(7)
C3 0.071(10) 0.102(13) 0.101(12) -0.020(10) 0.020(9) -0.038(10)
C4 0.059(9) 0.072(10) 0.100(12) 0.023(9) 0.014(9) -0.022(8)
C5 0.056(8) 0.080(10) 0.064(8) 0.013(8) 0.026(7) -0.013(8)
C6 0.053(8) 0.081(10) 0.044(7) 0.004(7) 0.009(6) -0.003(7)
C7 0.072(9) 0.056(8) 0.046(7) 0.023(6) 0.040(6) 0.027(7)
C8 0.054(9) 0.082(11) 0.116(12) 0.039(9) 0.025(8) 0.044(8)
C9 0.064(11) 0.144(18) 0.15(2) 0.058(16) 0.038(11) 0.054(14)
C10 0.130(19) 0.15(2) 0.131(19) 0.058(16) 0.078(15) 0.109(18)
C11 0.18(2) 0.090(13) 0.096(14) 0.002(11) 0.032(14) 0.085(15)
C12 0.125(14) 0.082(11) 0.058(9) 0.013(8) 0.006(9) 0.058(10)
C13 0.052(7) 0.032(5) 0.022(5) 0.001(4) 0.012(4) 0.001(5)
C14 0.114(13) 0.088(11) 0.062(9) 0.030(8) -0.030(9) -0.017(10)
C15 0.26(3) 0.096(14) 0.051(10) 0.026(10) -0.077(14) -0.033(16)
C16 0.21(2) 0.045(9) 0.046(8) 0.012(7) 0.046(11) 0.019(11)
C17 0.091(11) 0.078(11) 0.063(9) 0.038(8) 0.032(8) -0.004(9)
C18 0.051(8) 0.085(10) 0.066(8) 0.027(8) 0.005(7) 0.009(8)
C19 0.044(6) 0.040(6) 0.035(5) -0.011(5) 0.014(5) 0.001(5)
C20 0.060(8) 0.053(8) 0.072(8) -0.016(7) 0.032(7) -0.006(7)
C21 0.051(8) 0.083(11) 0.111(12) -0.013(10) 0.042(8) -0.011(8)
C22 0.079(11) 0.075(11) 0.094(11) -0.013(9) 0.019(9) -0.029(9)
C23 0.081(10) 0.078(10) 0.087(10) -0.046(9) 0.009(9) -0.016(9)
C24 0.058(8) 0.054(8) 0.061(8) -0.017(6) 0.024(6) 0.001(7)
C25 0.034(6) 0.034(6) 0.045(6) 0.002(5) 0.012(5) 0.015(5)
N1 0.095(10) 0.061(8) 0.067(8) -0.007(6) -0.001(7) 0.006(7)
O1 0.100(9) 0.175(13) 0.069(7) 0.019(8) 0.009(7) 0.008(9)
C26 0.099(16) 0.127(18) 0.20(2) -0.014(16) 0.039(15) 0.008(14)
C27 0.24(3) 0.059(11) 0.122(16) 0.010(11) -0.017(17) 0.016(14)
C28 0.088(13) 0.089(12) 0.086(12) 0.022(10) 0.013(11) 0.009(10)

loop_
_atom_type_symbol
_atom_type_description
_atom_type_scat_dispersion_real
_atom_type_scat_dispersion_imag
_atom_type_scat_source
C C 0.0033 0.0016 'International Tables Vol C Tables 4.2.6.8 and 6.1.1.4'
H H 0.0000 0.0000 'International Tables Vol C Tables 4.2.6.8 and 6.1.1.4'
N N 0.0061 0.0033 'International Tables Vol C Tables 4.2.6.8 and 6.1.1.4'
O O 0.0106 0.0060 'International Tables Vol C Tables 4.2.6.8 and 6.1.1.4'
P P 0.1023 0.0942 'International Tables Vol C Tables 4.2.6.8 and 6.1.1.4'
Se Se -0.0929 2.2259 'International Tables Vol C Tables 4.2.6.8 and 6.1.1.4'
Pd Pd -0.9988 1.0072 'International Tables Vol C Tables 4.2.6.8 and 6.1.1.4'
W W -0.8490 6.8722 'International Tables Vol C Tables 4.2.6.8 and 6.1.1.4'

loop_
_geom_angle_atom_site_label_1
_geom_angle_atom_site_label_2
_geom_angle_atom_site_label_3
_geom_angle
_geom_angle_site_symmetry_1
_geom_angle_site_symmetry_3
Se4 W1 Se2 110.25(5) . .
Se4 W1 Se3 110.66(5) . .
Se2 W1 Se3 109.47(4) . .
Se4 W1 Se1 110.01(5) . .
Se2 W1 Se1 108.68(4) . .
Se3 W1 Se1 107.71(4) . .
Se4 W1 Pd1 127.72(5) . .
Se2 W1 Pd1 54.91(3) . .
Se3 W1 Pd1 121.58(3) . .
Se1 W1 Pd1 53.81(3) . .
Se4 W1 Pd2 129.62(4) . .
Se2 W1 Pd2 120.12(3) . .
Se3 W1 Pd2 54.28(3) . .
Se1 W1 Pd2 53.60(3) . .
Pd1 W1 Pd2 83.97(2) . .
P2 Pd1 Se1 163.56(8) . .
P2 Pd1 Se2 92.04(7) . .
Se1 Pd1 Se2 102.35(4) . .
P2 Pd1 Pd2 88.03(7) . 3_575
Se1 Pd1 Pd2 78.73(3) . 3_575
Se2 Pd1 Pd2 172.49(5) . 3_575
P2 Pd1 W1 141.82(7) . .
Se1 Pd1 W1 52.19(3) . .
Se2 Pd1 W1 50.19(3) . .
Pd2 Pd1 W1 130.15(3) 3_575 .
P1 Pd2 Se1 160.11(8) . .
P1 Pd2 Se3 93.87(8) . .
Se1 Pd2 Se3 102.13(4) . .
P1 Pd2 Pd1 83.61(7) . 3_575
Se1 Pd2 Pd1 81.25(4) . 3_575
Se3 Pd2 Pd1 175.03(5) . 3_575
P1 Pd2 W1 143.43(7) . .
Se1 Pd2 W1 52.04(3) . .
Se3 Pd2 W1 50.24(3) . .
Pd1 Pd2 W1 132.74(3) 3_575 .
W1 Se1 Pd2 74.36(3) . .
W1 Se1 Pd1 74.00(3) . .
Pd2 Se1 Pd1 106.00(4) . .
W1 Se2 Pd1 74.91(3) . .
W1 Se3 Pd2 75.49(4) . .
C1 P1 C7 101.2(5) . .
C1 P1 C25 105.6(5) . 3_575
C7 P1 C25 103.7(5) . 3_575
C1 P1 Pd2 120.9(4) . .
C7 P1 Pd2 117.3(3) . .
C25 P1 Pd2 106.5(3) 3_575 .
C19 P2 C13 104.3(5) . .
C19 P2 C25 105.9(5) . .
C13 P2 C25 102.9(5) . .
C19 P2 Pd1 116.0(3) . .
C13 P2 Pd1 114.4(3) . .
C25 P2 Pd1 112.1(3) . .
C6 C1 C2 116.5(11) . .
C6 C1 P1 121.5(10) . .
C2 C1 P1 121.9(8) . .
C3 C2 C1 121.3(12) . .
C2 C3 C4 119.9(15) . .
C5 C4 C3 119.5(14) . .
C4 C5 C6 120.6(12) . .
C1 C6 C5 122.2(13) . .
C8 C7 C12 119.3(12) . .
C8 C7 P1 119.2(11) . .
C12 C7 P1 121.4(11) . .
C7 C8 C9 120.6(17) . .
C10 C9 C8 119(2) . .
C9 C10 C11 122.1(19) . .
C10 C11 C12 118.9(18) . .
C7 C12 C11 119.7(16) . .
C14 C13 C18 119.0(11) . .
C14 C13 P2 121.1(10) . .
C18 C13 P2 119.7(8) . .
C13 C14 C15 117.2(15) . .
C16 C15 C14 120.5(13) . .
C17 C16 C15 117.4(13) . .
C16 C17 C18 125.5(15) . .
C17 C18 C13 119.9(12) . .
C20 C19 C24 118.4(11) . .
C20 C19 P2 121.5(8) . .
C24 C19 P2 120.0(9) . .
C19 C20 C21 121.8(12) . .
C22 C21 C20 118.2(13) . .
C23 C22 C21 121.6(13) . .
C22 C23 C24 117.0(13) . .
C19 C24 C23 122.9(12) . .
P1 C25 P2 107.2(5) 3_575 .
C28 N1 C27 124.2(17) . .
C28 N1 C26 118.0(15) . .
C27 N1 C26 117.6(16) . .
O1 C28 N1 126.0(18) . .

loop_
_geom_bond_atom_site_label_1
_geom_bond_atom_site_label_2
_geom_bond_distance
_geom_bond_site_symmetry_2
W1 Se4 2.2699(14) .
W1 Se2 2.3376(10) .
W1 Se3 2.3420(12) .
W1 Se1 2.4149(10) .
W1 Pd1 2.9382(8) .
W1 Pd2 2.9496(8) .
Pd1 P2 2.283(3) .
Pd1 Se1 2.4668(11) .
Pd1 Se2 2.4899(12) .
Pd1 Pd2 2.6346(10) 3_575
Pd2 P1 2.272(3) .
Pd2 Se1 2.4652(12) .
Pd2 Se3 2.4735(12) .
Pd2 Pd1 2.6346(10) 3_575
P1 C1 1.818(11) .
P1 C7 1.831(12) .
P1 C25 1.832(10) 3_575
P2 C19 1.811(11) .
P2 C13 1.840(9) .
P2 C25 1.861(9) .
C1 C6 1.359(14) .
C1 C2 1.403(15) .
C2 C3 1.364(17) .
C3 C4 1.367(19) .
C4 C5 1.353(18) .
C5 C6 1.361(16) .
C7 C8 1.371(17) .
C7 C12 1.372(18) .
C8 C9 1.42(2) .
C9 C10 1.34(3) .
C10 C11 1.35(3) .
C11 C12 1.44(2) .
C13 C14 1.370(15) .
C13 C18 1.398(15) .
C14 C15 1.44(2) .
C15 C16 1.40(2) .
C16 C17 1.287(19) .
C17 C18 1.327(16) .
C19 C20 1.342(15) .
C19 C24 1.380(14) .
C20 C21 1.404(16) .
C21 C22 1.390(18) .
C22 C23 1.38(2) .
C23 C24 1.391(16) .
C25 P1 1.832(10) 3_575
N1 C28 1.340(19) .
N1 C27 1.446(18) .
N1 C26 1.45(2) .
O1 C28 1.176(18) .
